data_2205917
loop_
_publ_author_name
'Shu-Sheng Zhang'
'Jun Wan'
'Ying Li'
'Xue-Mei Li'
'Hong Xu'
'Ping-Kai Ouyang'

_publ_section_title
;
 3-(1<i>H</i>-1,2,3-Benzotriazol-1-yl)-1-(4-methoxyphenyl)propan-1-one
;
_journal_issue 6
_journal_name_full 'Acta Crystallographica Section E'
_journal_page_first o1793
_journal_page_last o1794
_journal_paper_doi 10.1107/S1600536805015126
_journal_volume 61
_journal_year 2005
_chemical_formula_iupac 'C16 H15 N3 O2'
_chemical_formula_moiety 'C16 H15 N3 O2'
_chemical_formula_sum 'C16 H15 N3 O2'
_chemical_formula_weight 281.31
_chemical_name_systematic
;
3-(1H-1,2,3-Benzotriazol-1-yl)-1-(4-methoxyphenyl)propan-1-one
;
_space_group_IT_number 14
_symmetry_cell_setting monoclinic
_symmetry_space_group_name_Hall '-P 2ybc'
_symmetry_space_group_name_H-M 'P 1 21/c 1'
_atom_sites_solution_hydrogens geom
_atom_sites_solution_primary direct
_atom_sites_solution_secondary difmap
_audit_creation_method SHELXL-97
_cell_angle_alpha 90.00
_cell_angle_beta 106.820(2)
_cell_angle_gamma 90.00
_cell_formula_units_Z 4
_cell_length_a 8.6112(9)
_cell_length_b 21.669(2)
_cell_length_c 8.1152(8)
_cell_measurement_reflns_used 3374
_cell_measurement_temperature 293(2)
_cell_measurement_theta_max 25.9
_cell_measurement_theta_min 2.5
_cell_volume 1449.5(2)
_computing_cell_refinement 'SAINT (Siemens, 1996)'
_computing_data_collection 'SMART (Siemens, 1996)'
_computing_data_reduction SAINT
_computing_molecular_graphics SHELXTL
_computing_publication_material
;
SHELXTL, PARST (Nardelli, 1995) and PLATON (Spek, 1990)
;
_computing_structure_refinement SHELXTL
_computing_structure_solution 'SHELXTL (Sheldrick, 1997)'
_diffrn_ambient_temperature 293(2)
_diffrn_detector_area_resol_mean 8.33
_diffrn_measured_fraction_theta_full 0.999
_diffrn_measured_fraction_theta_max 0.999
_diffrn_measurement_device_type 'Siemens SMART 1000 CCD area-detector'
_diffrn_measurement_method \w
_diffrn_radiation_monochromator graphite
_diffrn_radiation_source 'fine-focus sealed tube'
_diffrn_radiation_type MoK\a
_diffrn_radiation_wavelength 0.71073
_diffrn_reflns_av_R_equivalents 0.0178
_diffrn_reflns_av_sigmaI/netI 0.0191
_diffrn_reflns_limit_h_max 10
_diffrn_reflns_limit_h_min -10
_diffrn_reflns_limit_k_max 26
_diffrn_reflns_limit_k_min -26
_diffrn_reflns_limit_l_max 8
_diffrn_reflns_limit_l_min -9
_diffrn_reflns_number 8048
_diffrn_reflns_theta_full 26.03
_diffrn_reflns_theta_max 26.03
_diffrn_reflns_theta_min 1.88
_diffrn_standards_number 0
_exptl_absorpt_coefficient_mu 0.088
_exptl_absorpt_correction_T_max 0.9776
_exptl_absorpt_correction_T_min 0.9600
_exptl_absorpt_correction_type empirical
_exptl_absorpt_process_details '(SADABS; Sheldrick, 1996)'
_exptl_crystal_colour colorless
_exptl_crystal_density_diffrn 1.289
_exptl_crystal_density_method 'not measured'
_exptl_crystal_description block
_exptl_crystal_F_000 592
_exptl_crystal_size_max 0.47
_exptl_crystal_size_mid 0.28
_exptl_crystal_size_min 0.26
_refine_diff_density_max 0.149
_refine_diff_density_min -0.138
_refine_ls_extinction_method none
_refine_ls_goodness_of_fit_ref 1.050
_refine_ls_hydrogen_treatment constr
_refine_ls_matrix_type full
_refine_ls_number_parameters 190
_refine_ls_number_reflns 2858
_refine_ls_number_restraints 0
_refine_ls_restrained_S_all 1.050
_refine_ls_R_factor_all 0.0519
_refine_ls_R_factor_gt 0.0419
_refine_ls_shift/su_max 0.000
_refine_ls_shift/su_mean 0.000
_refine_ls_structure_factor_coef Fsqd
_refine_ls_weighting_details 'calc w = 1/[\s^2^(Fo^2^)+(0.0529P)^2^+0.2149P] where P = (Fo^2^+2Fc^2^)/3'
_refine_ls_weighting_scheme calc
_refine_ls_wR_factor_gt 0.1078
_refine_ls_wR_factor_ref 0.1149
_reflns_number_gt 2304
_reflns_number_total 2858
_reflns_threshold_expression I>2\s(I)
_cod_data_source_file cv6508.cif
_cod_data_source_block I
_cod_depositor_comments
;
The following automatic conversions were performed:
'_symmetry_cell_setting' value 'Monoclinic' changed to 'monoclinic'
according to '/home/saulius/struct/CIF-dictionaries/cif_core.dic'
dictionary named 'cif_core.dic' version 2.4.1 from 2010-06-29.

Automatic conversion script
Id: cif_fix_enum 1527 2010-12-29 10:47:43Z saulius 

The following automatic conversions were performed:

'_symmetry_cell_setting' value 'Monoclinic' changed to 'monoclinic'
according to /home/saulius/struct/CIF-dictionaries/cif_core.dic
dictionary named 'cif_core.dic' version 2.4.1 from 2010-06-29.

Automatic conversion script
Id: cif_fix_values 1715 2011-07-08 13:25:40Z adriana 
;
_cod_original_cell_volume 1449.5(3)
_cod_original_sg_symbol_H-M 'P 21/c'
_cod_database_code 2205917
_cod_database_fobs_code 2205917

loop_
_symmetry_equiv_pos_as_xyz
'x, y, z'
'-x, y+1/2, -z+1/2'
'-x, -y, -z'
'x, -y-1/2, z-1/2'

loop_
_atom_site_label
_atom_site_fract_x
_atom_site_fract_y
_atom_site_fract_z
_atom_site_U_iso_or_equiv
_atom_site_adp_type
_atom_site_calc_flag
_atom_site_refinement_flags
_atom_site_occupancy
_atom_site_type_symbol
O1 0.40743(15) 0.58635(6) 0.82401(14) 0.0736(3) Uani d . 1 O
O2 0.16532(14) 0.45849(5) 0.09707(13) 0.0659(3) Uani d . 1 O
N1 0.77280(19) 0.83204(6) 0.8340(2) 0.0766(4) Uani d . 1 N
N2 0.66075(18) 0.79383(6) 0.8479(2) 0.0705(4) Uani d . 1 N
N3 0.71854(15) 0.73558(5) 0.85653(16) 0.0563(3) Uani d . 1 N
C1 0.9838(2) 0.68975(8) 0.8450(2) 0.0724(5) Uani d . 1 C
H1B 0.9606 0.6483 0.8551 0.087 Uiso calc R 1 H
C2 1.1300(2) 0.70910(10) 0.8294(3) 0.0872(6) Uani d . 1 C
H2B 1.2085 0.6798 0.8281 0.105 Uiso calc R 1 H
C3 1.1656(2) 0.77159(10) 0.8153(3) 0.0860(6) Uani d . 1 C
H3A 1.2667 0.7825 0.8046 0.103 Uiso calc R 1 H
C4 1.0571(2) 0.81655(9) 0.8169(3) 0.0784(5) Uani d . 1 C
H4A 1.0819 0.8580 0.8087 0.094 Uiso calc R 1 H
C5 0.90654(19) 0.79812(7) 0.8314(2) 0.0602(4) Uani d . 1 C
C6 0.87232(18) 0.73605(7) 0.84456(19) 0.0543(4) Uani d . 1 C
C7 0.6151(2) 0.68335(7) 0.8647(2) 0.0614(4) Uani d . 1 C
H7A 0.5285 0.6969 0.9105 0.074 Uiso calc R 1 H
H7B 0.6782 0.6524 0.9421 0.074 Uiso calc R 1 H
C8 0.5430(2) 0.65513(7) 0.68910(19) 0.0611(4) Uani d . 1 C
H8A 0.4805 0.6863 0.6124 0.073 Uiso calc R 1 H
H8B 0.6303 0.6422 0.6436 0.073 Uiso calc R 1 H
C9 0.43529(17) 0.60058(7) 0.69057(19) 0.0537(4) Uani d . 1 C
C10 0.36501(16) 0.56612(6) 0.52897(18) 0.0495(3) Uani d . 1 C
C11 0.26005(19) 0.51706(7) 0.52869(19) 0.0595(4) Uani d . 1 C
H11A 0.2341 0.5075 0.6293 0.071 Uiso calc R 1 H
C12 0.19442(19) 0.48267(7) 0.3835(2) 0.0605(4) Uani d . 1 C
H12A 0.1248 0.4501 0.3861 0.073 Uiso calc R 1 H
C13 0.23220(17) 0.49658(6) 0.23241(18) 0.0521(3) Uani d . 1 C
C14 0.33406(17) 0.54554(6) 0.22827(19) 0.0526(3) Uani d . 1 C
H14A 0.3579 0.5555 0.1268 0.063 Uiso calc R 1 H
C15 0.40019(17) 0.57956(6) 0.37627(19) 0.0530(4) Uani d . 1 C
H15A 0.4697 0.6121 0.3735 0.064 Uiso calc R 1 H
C16 0.1984(2) 0.47166(8) -0.0617(2) 0.0694(4) Uani d . 1 C
H16A 0.1449 0.4418 -0.1466 0.104 Uiso calc R 1 H
H16B 0.3133 0.4698 -0.0453 0.104 Uiso calc R 1 H
H16C 0.1594 0.5122 -0.1001 0.104 Uiso calc R 1 H

loop_
_atom_site_aniso_label
_atom_site_aniso_U_11
_atom_site_aniso_U_22
_atom_site_aniso_U_33
_atom_site_aniso_U_12
_atom_site_aniso_U_13
_atom_site_aniso_U_23
O1 0.0876(8) 0.0823(8) 0.0596(7) -0.0189(6) 0.0348(6) -0.0039(6)
O2 0.0786(7) 0.0628(6) 0.0572(6) -0.0166(5) 0.0211(5) -0.0014(5)
N1 0.0765(10) 0.0538(8) 0.0959(11) 0.0035(7) 0.0194(8) -0.0055(7)
N2 0.0709(9) 0.0601(8) 0.0810(10) 0.0110(7) 0.0229(7) -0.0092(7)
N3 0.0555(7) 0.0541(7) 0.0606(8) 0.0009(6) 0.0191(6) -0.0072(6)
C1 0.0648(10) 0.0571(9) 0.0964(13) 0.0026(8) 0.0249(9) -0.0099(9)
C2 0.0617(11) 0.0864(13) 0.1166(16) 0.0053(10) 0.0306(10) -0.0173(12)
C3 0.0616(11) 0.0987(15) 0.0984(15) -0.0158(10) 0.0241(10) -0.0049(12)
C4 0.0718(11) 0.0689(10) 0.0891(13) -0.0168(9) 0.0147(9) 0.0011(9)
C5 0.0633(9) 0.0531(8) 0.0595(9) -0.0037(7) 0.0105(7) -0.0041(7)
C6 0.0543(8) 0.0546(8) 0.0531(8) -0.0017(7) 0.0140(6) -0.0079(7)
C7 0.0614(9) 0.0663(9) 0.0599(9) -0.0034(7) 0.0229(7) -0.0031(7)
C8 0.0668(9) 0.0621(9) 0.0563(9) -0.0075(8) 0.0207(7) -0.0011(7)
C9 0.0523(8) 0.0563(8) 0.0565(8) 0.0039(6) 0.0220(6) 0.0038(7)
C10 0.0466(7) 0.0503(7) 0.0536(8) 0.0040(6) 0.0178(6) 0.0050(6)
C11 0.0617(9) 0.0682(9) 0.0530(8) -0.0081(7) 0.0237(7) 0.0081(7)
C12 0.0600(9) 0.0618(9) 0.0612(9) -0.0149(7) 0.0199(7) 0.0054(7)
C13 0.0516(8) 0.0504(8) 0.0536(8) 0.0006(6) 0.0144(6) 0.0035(6)
C14 0.0574(8) 0.0523(8) 0.0521(8) -0.0010(6) 0.0223(7) 0.0057(6)
C15 0.0537(8) 0.0490(7) 0.0598(9) -0.0038(6) 0.0218(7) 0.0038(6)
C16 0.0827(11) 0.0720(10) 0.0548(9) -0.0096(9) 0.0220(8) -0.0021(8)

loop_
_atom_type_symbol
_atom_type_description
_atom_type_scat_dispersion_real
_atom_type_scat_dispersion_imag
_atom_type_scat_source
C C 0.0033 0.0016 'International Tables Vol C Tables 4.2.6.8 and 6.1.1.4'
H H 0.0000 0.0000 'International Tables Vol C Tables 4.2.6.8 and 6.1.1.4'
N N 0.0061 0.0033 'International Tables Vol C Tables 4.2.6.8 and 6.1.1.4'
O O 0.0106 0.0060 'International Tables Vol C Tables 4.2.6.8 and 6.1.1.4'

loop_
_geom_angle_atom_site_label_1
_geom_angle_atom_site_label_2
_geom_angle_atom_site_label_3
_geom_angle
_geom_angle_publ_flag
C13 O2 C16 117.31(11) yes
N2 N1 C5 107.91(13) ?
N1 N2 N3 109.14(13) ?
N2 N3 C6 110.00(12) ?
N2 N3 C7 120.56(13) ?
C6 N3 C7 129.30(12) ?
C2 C1 C6 115.66(16) ?
C2 C1 H1B 122.2 ?
C6 C1 H1B 122.2 ?
C1 C2 C3 122.25(18) ?
C1 C2 H2B 118.9 ?
C3 C2 H2B 118.9 ?
C4 C3 C2 121.84(17) ?
C4 C3 H3A 119.1 ?
C2 C3 H3A 119.1 ?
C3 C4 C5 117.17(17) ?
C3 C4 H4A 121.4 ?
C5 C4 H4A 121.4 ?
N1 C5 C6 108.67(14) ?
N1 C5 C4 130.82(16) ?
C6 C5 C4 120.51(16) ?
N3 C6 C5 104.27(13) ?
N3 C6 C1 133.15(14) ?
C5 C6 C1 122.58(15) ?
N3 C7 C8 111.24(12) ?
N3 C7 H7A 109.4 ?
C8 C7 H7A 109.4 ?
N3 C7 H7B 109.4 ?
C8 C7 H7B 109.4 ?
H7A C7 H7B 108.0 ?
C9 C8 C7 113.38(12) ?
C9 C8 H8A 108.9 ?
C7 C8 H8A 108.9 ?
C9 C8 H8B 108.9 ?
C7 C8 H8B 108.9 ?
H8A C8 H8B 107.7 ?
O1 C9 C10 121.80(13) yes
O1 C9 C8 119.20(14) yes
C10 C9 C8 119.01(12) yes
C15 C10 C11 117.83(13) ?
C15 C10 C9 123.14(13) ?
C11 C10 C9 119.03(12) ?
C12 C11 C10 121.45(13) ?
C12 C11 H11A 119.3 ?
C10 C11 H11A 119.3 ?
C11 C12 C13 119.80(14) ?
C11 C12 H12A 120.1 ?
C13 C12 H12A 120.1 ?
O2 C13 C14 124.66(13) ?
O2 C13 C12 115.34(13) ?
C14 C13 C12 119.98(14) ?
C13 C14 C15 119.49(13) ?
C13 C14 H14A 120.3 ?
C15 C14 H14A 120.3 ?
C14 C15 C10 121.43(13) ?
C14 C15 H15A 119.3 ?
C10 C15 H15A 119.3 ?
O2 C16 H16A 109.5 ?
O2 C16 H16B 109.5 ?
H16A C16 H16B 109.5 ?
O2 C16 H16C 109.5 ?
H16A C16 H16C 109.5 ?
H16B C16 H16C 109.5 ?

loop_
_geom_bond_atom_site_label_1
_geom_bond_atom_site_label_2
_geom_bond_distance
_geom_bond_publ_flag
O1 C9 1.2148(17) yes
O2 C13 1.3613(17) yes
O2 C16 1.4271(18) yes
N1 N2 1.301(2) yes
N1 C5 1.372(2) yes
N2 N3 1.3511(17) yes
N3 C6 1.3555(19) yes
N3 C7 1.4535(19) yes
C1 C2 1.367(3) ?
C1 C6 1.388(2) ?
C1 H1B 0.9300 ?
C2 C3 1.400(3) ?
C2 H2B 0.9300 ?
C3 C4 1.352(3) ?
C3 H3A 0.9300 ?
C4 C5 1.394(2) ?
C4 H4A 0.9300 ?
C5 C6 1.388(2) ?
C7 C8 1.510(2) ?
C7 H7A 0.9700 ?
C7 H7B 0.9700 ?
C8 C9 1.505(2) ?
C8 H8A 0.9700 ?
C8 H8B 0.9700 ?
C9 C10 1.478(2) ?
C10 C15 1.3890(19) ?
C10 C11 1.395(2) ?
C11 C12 1.370(2) ?
C11 H11A 0.9300 ?
C12 C13 1.390(2) ?
C12 H12A 0.9300 ?
C13 C14 1.3832(19) ?
C14 C15 1.384(2) ?
C14 H14A 0.9300 ?
C15 H15A 0.9300 ?
C16 H16A 0.9600 ?
C16 H16B 0.9600 ?
C16 H16C 0.9600 ?

loop_
_geom_torsion_atom_site_label_1
_geom_torsion_atom_site_label_2
_geom_torsion_atom_site_label_3
_geom_torsion_atom_site_label_4
_geom_torsion
C5 N1 N2 N3 0.77(18)
N1 N2 N3 C6 -1.21(18)
N1 N2 N3 C7 -177.21(13)
C6 C1 C2 C3 0.5(3)
C1 C2 C3 C4 0.2(3)
C2 C3 C4 C5 -0.7(3)
N2 N1 C5 C6 -0.08(19)
N2 N1 C5 C4 179.33(17)
C3 C4 C5 N1 -178.94(18)
C3 C4 C5 C6 0.4(3)
N2 N3 C6 C5 1.11(17)
C7 N3 C6 C5 176.65(14)
N2 N3 C6 C1 -179.38(17)
C7 N3 C6 C1 -3.8(3)
N1 C5 C6 N3 -0.63(17)
C4 C5 C6 N3 179.89(15)
N1 C5 C6 C1 179.79(15)
C4 C5 C6 C1 0.3(3)
C2 C1 C6 N3 179.82(17)
C2 C1 C6 C5 -0.7(3)
N2 N3 C7 C8 97.17(16)
C6 N3 C7 C8 -78.0(2)
N3 C7 C8 C9 179.74(12)
C7 C8 C9 O1 4.4(2)
C7 C8 C9 C10 -176.18(13)
O1 C9 C10 C15 -177.08(14)
C8 C9 C10 C15 3.5(2)
O1 C9 C10 C11 1.9(2)
C8 C9 C10 C11 -177.50(14)
C15 C10 C11 C12 0.6(2)
C9 C10 C11 C12 -178.48(14)
C10 C11 C12 C13 -0.1(2)
C16 O2 C13 C14 -2.4(2)
C16 O2 C13 C12 178.91(14)
C11 C12 C13 O2 177.89(14)
C11 C12 C13 C14 -0.9(2)
O2 C13 C14 C15 -177.34(13)
C12 C13 C14 C15 1.3(2)
C13 C14 C15 C10 -0.8(2)
C11 C10 C15 C14 -0.1(2)
C9 C10 C15 C14 178.88(13)

loop_
_cod_related_entry_id
_cod_related_entry_database
_cod_related_entry_code
1 ChemSpider 21129465
